data_2239246
loop_
_publ_author_name
'Ishikawa, Yoshinobu'
'Watanabe, Kohzoh'

_publ_section_title
;
 (<i>E</i>)-3,4,5-Trimethoxy-<i>N</i>'-[(4-oxo-4<i>H</i>-chromen-3-yl)methylidene]benzohydrazide
;
_journal_issue 4
_journal_name_full 'Acta Crystallographica Section E'
_journal_page_first o472
_journal_paper_doi 10.1107/S1600536814005753
_journal_volume 70
_journal_year 2014
_chemical_formula_iupac 'C20 H18 N2 O6'
_chemical_formula_moiety 'C20 H18 N2 O6'
_chemical_formula_sum 'C20 H18 N2 O6'
_chemical_formula_weight 382.37
_chemical_name_systematic (<i>E</i>)-3,4,5-Trimethoxy-<i>N</i>'-[(4-oxo-4<i>H</i>-chromen-3-yl)methylidene]benzohydrazide
_space_group_IT_number 2
_symmetry_cell_setting triclinic
_symmetry_space_group_name_Hall '-P 1'
_symmetry_space_group_name_H-M 'P -1'
_atom_sites_solution_hydrogens geom
_atom_sites_solution_primary direct
_atom_sites_solution_secondary difmap
_cell_angle_alpha 105.34(12)
_cell_angle_beta 96.94(10)
_cell_angle_gamma 95.88(10)
_cell_formula_units_Z 2
_cell_length_a 6.628(7)
_cell_length_b 11.029(18)
_cell_length_c 12.544(18)
_cell_measurement_reflns_used 25
_cell_measurement_temperature 100
_cell_measurement_theta_max 17.48
_cell_measurement_theta_min 15.13
_cell_volume 869(2)
_computing_cell_refinement '<i>WinAFC</i> (Rigaku, 1999)'
_computing_data_collection '<i>WinAFC</i> (Rigaku, 1999)'
_computing_data_reduction '<i>WinAFC</i> (Rigaku, 1999)'
_computing_molecular_graphics 'CrystalStructure (Rigaku, 2010)'
_computing_publication_material 'CrystalStructure (Rigaku, 2010)'
_computing_structure_refinement 'SHELXL97 (Sheldrick, 2008)'
_computing_structure_solution 'SHELXS97 (Sheldrick, 2008)'
_diffrn_ambient_temperature 100
_diffrn_measured_fraction_theta_full 0.997
_diffrn_measured_fraction_theta_max 0.997
_diffrn_measurement_device_type 'Rigaku AFC-7R'
_diffrn_measurement_method \w-2\q
_diffrn_radiation_type 'Mo K\a'
_diffrn_radiation_wavelength 0.71069
_diffrn_reflns_av_R_equivalents 0.0403
_diffrn_reflns_limit_h_max 4
_diffrn_reflns_limit_h_min -8
_diffrn_reflns_limit_k_max 14
_diffrn_reflns_limit_k_min -14
_diffrn_reflns_limit_l_max 16
_diffrn_reflns_limit_l_min -16
_diffrn_reflns_number 4902
_diffrn_reflns_theta_full 27.50
_diffrn_reflns_theta_max 27.50
_diffrn_standards_decay_% 1.895
_diffrn_standards_interval_count 150
_diffrn_standards_number 3
_exptl_absorpt_coefficient_mu 0.109
_exptl_absorpt_correction_type none
_exptl_crystal_colour yellow
_exptl_crystal_density_diffrn 1.461
_exptl_crystal_description plate
_exptl_crystal_F_000 400.00
_exptl_crystal_size_max 0.400
_exptl_crystal_size_mid 0.180
_exptl_crystal_size_min 0.120
_refine_diff_density_max 0.300
_refine_diff_density_min -0.340
_refine_ls_extinction_method none
_refine_ls_goodness_of_fit_ref 1.014
_refine_ls_hydrogen_treatment constr
_refine_ls_number_parameters 256
_refine_ls_number_reflns 3982
_refine_ls_number_restraints 0
_refine_ls_R_factor_gt 0.0684
_refine_ls_shift/su_max 0.000
_refine_ls_structure_factor_coef Fsqd
_refine_ls_weighting_details 'w = 1/[\s^2^(Fo^2^)+(0.0930P)^2^+0.2643P] where P=(Fo^2^+2Fc^2^)/3'
_refine_ls_weighting_scheme calc
_refine_ls_wR_factor_ref 0.2080
_reflns_number_gt 1962
_reflns_number_total 3982
_reflns_threshold_expression F^2^>2\s(F^2^)
_cod_data_source_file zl2582sup1.cif
_cod_data_source_block I
_cod_database_code 2239246
_cod_database_fobs_code 2239246

loop_
_symmetry_equiv_pos_site_id
_symmetry_equiv_pos_as_xyz
1 +X,+Y,+Z
2 -X,-Y,-Z

loop_
_atom_site_type_symbol
_atom_site_label
_atom_site_fract_x
_atom_site_fract_y
_atom_site_fract_z
_atom_site_U_iso_or_equiv
_atom_site_adp_type
_atom_site_calc_flag
_atom_site_refinement_flags
_atom_site_occupancy
_atom_site_symmetry_multiplicity
O O1 1.0097(4) 0.3621(3) 0.4260(3) 0.0470(8) Uani d . 1.0 2
O O2 0.7771(4) 0.0019(3) 0.4167(3) 0.0416(8) Uani d . 1.0 2
O O3 0.2618(4) 0.4738(3) 0.6820(2) 0.0369(7) Uani d . 1.0 2
O O4 -0.3434(4) 0.4096(3) 0.8991(3) 0.0413(7) Uani d . 1.0 2
O O5 -0.2570(4) 0.2233(3) 0.9857(2) 0.0357(7) Uani d . 1.0 2
O O6 0.0813(4) 0.1163(3) 0.9562(2) 0.0359(7) Uani d . 1.0 2
N N1 0.5082(5) 0.3018(3) 0.5846(3) 0.0267(7) Uani d . 1.0 2
N N2 0.3513(5) 0.2739(3) 0.6410(3) 0.0266(7) Uani d . 1.0 2
C C1 0.8476(6) 0.3386(4) 0.4747(4) 0.0375(10) Uani d . 1.0 2
C C2 0.7663(5) 0.2226(3) 0.4787(3) 0.0257(8) Uani d . 1.0 2
C C3 0.8540(6) 0.1112(4) 0.4232(3) 0.0298(9) Uani d . 1.0 2
C C4 1.1452(7) 0.0413(5) 0.3228(4) 0.0539(13) Uani d . 1.0 2
C C5 1.3098(8) 0.0687(7) 0.2729(4) 0.0764(19) Uani d . 1.0 2
C C6 1.3754(7) 0.1940(7) 0.2766(4) 0.077(2) Uani d . 1.0 2
C C7 1.2771(7) 0.2920(6) 0.3295(4) 0.0602(15) Uani d . 1.0 2
C C8 1.0377(6) 0.1377(4) 0.3740(3) 0.0350(10) Uani d . 1.0 2
C C9 1.1067(6) 0.2617(5) 0.3765(3) 0.0402(10) Uani d . 1.0 2
C C10 0.5918(6) 0.2068(3) 0.5368(3) 0.0267(8) Uani d . 1.0 2
C C11 0.2483(6) 0.3672(4) 0.6948(3) 0.0267(8) Uani d . 1.0 2
C C12 0.1178(6) 0.3282(3) 0.7727(3) 0.0264(8) Uani d . 1.0 2
C C13 -0.0553(6) 0.3875(4) 0.7941(3) 0.0297(8) Uani d . 1.0 2
C C14 -0.1749(5) 0.3547(4) 0.8687(3) 0.0305(9) Uani d . 1.0 2
C C15 -0.1287(6) 0.2606(4) 0.9181(3) 0.0292(8) Uani d . 1.0 2
C C16 0.0466(6) 0.2031(4) 0.8991(3) 0.0277(8) Uani d . 1.0 2
C C17 0.1710(5) 0.2381(3) 0.8267(3) 0.0254(8) Uani d . 1.0 2
C C18 -0.3580(6) 0.5322(4) 0.8866(4) 0.0409(10) Uani d . 1.0 2
C C19 -0.1850(7) 0.2802(5) 1.1040(4) 0.0505(12) Uani d . 1.0 2
C C20 0.2601(6) 0.0549(4) 0.9390(4) 0.0399(10) Uani d . 1.0 2
H H1 0.7842 0.4090 0.5095 0.0450 Uiso calc R 1.0 2
H H2 1.1038 -0.0438 0.3228 0.0647 Uiso calc R 1.0 2
H H3 1.3791 0.0024 0.2357 0.0916 Uiso calc R 1.0 2
H H4 1.4902 0.2123 0.2420 0.0920 Uiso calc R 1.0 2
H H5 1.3246 0.3776 0.3336 0.0723 Uiso calc R 1.0 2
H H6 0.5394 0.1242 0.5392 0.0321 Uiso calc R 1.0 2
H H7 0.3172 0.1951 0.6423 0.0319 Uiso calc R 1.0 2
H H8 -0.0910 0.4496 0.7580 0.0357 Uiso calc R 1.0 2
H H9 0.2919 0.2004 0.8144 0.0304 Uiso calc R 1.0 2
H H10A -0.3952 0.5262 0.8071 0.0491 Uiso calc R 1.0 2
H H11B -0.2255 0.5863 0.9158 0.0491 Uiso calc R 1.0 2
H H12C -0.4636 0.5692 0.9281 0.0491 Uiso calc R 1.0 2
H H13A -0.2856 0.2532 1.1473 0.0606 Uiso calc R 1.0 2
H H14B -0.1676 0.3729 1.1201 0.0606 Uiso calc R 1.0 2
H H15C -0.0532 0.2530 1.1245 0.0606 Uiso calc R 1.0 2
H H16A 0.2699 -0.0048 0.9843 0.0479 Uiso calc R 1.0 2
H H17B 0.3828 0.1189 0.9611 0.0479 Uiso calc R 1.0 2
H H18C 0.2499 0.0088 0.8597 0.0479 Uiso calc R 1.0 2

loop_
_atom_site_aniso_label
_atom_site_aniso_U_11
_atom_site_aniso_U_22
_atom_site_aniso_U_33
_atom_site_aniso_U_12
_atom_site_aniso_U_13
_atom_site_aniso_U_23
O1 0.0324(16) 0.0546(18) 0.068(2) -0.0022(14) 0.0109(15) 0.0423(16)
O2 0.0325(15) 0.0253(14) 0.0578(18) -0.0070(11) 0.0195(13) -0.0058(13)
O3 0.0488(17) 0.0308(15) 0.0379(16) 0.0129(12) 0.0143(13) 0.0152(12)
O4 0.0326(16) 0.0417(16) 0.0572(19) 0.0097(13) 0.0201(14) 0.0194(14)
O5 0.0236(14) 0.0435(16) 0.0409(16) -0.0044(12) 0.0095(12) 0.0147(13)
O6 0.0299(14) 0.0417(15) 0.0433(16) 0.0056(12) 0.0098(12) 0.0221(13)
N1 0.0302(17) 0.0241(15) 0.0243(16) -0.0015(13) 0.0062(13) 0.0053(13)
N2 0.0323(17) 0.0190(14) 0.0276(16) -0.0003(12) 0.0092(13) 0.0042(12)
C1 0.032(3) 0.036(2) 0.048(3) -0.0045(17) 0.0081(18) 0.0208(19)
C2 0.0240(18) 0.0249(18) 0.0260(19) -0.0043(14) 0.0037(15) 0.0065(15)
C3 0.0259(19) 0.032(2) 0.0251(19) -0.0047(16) 0.0067(15) -0.0006(15)
C4 0.031(3) 0.072(3) 0.041(3) -0.004(2) 0.0101(19) -0.015(3)
C5 0.033(3) 0.135(6) 0.036(3) -0.010(3) 0.011(2) -0.013(3)
C6 0.024(3) 0.171(7) 0.034(3) -0.012(4) 0.009(2) 0.034(4)
C7 0.023(3) 0.123(5) 0.045(3) -0.007(3) 0.001(2) 0.051(3)
C8 0.0203(18) 0.055(3) 0.0217(19) -0.0055(17) 0.0030(15) 0.0023(18)
C9 0.0204(19) 0.075(3) 0.031(2) -0.0067(19) 0.0033(16) 0.031(2)
C10 0.0296(19) 0.0195(17) 0.0302(19) -0.0051(14) 0.0062(15) 0.0078(15)
C11 0.032(2) 0.0265(18) 0.0203(17) 0.0056(15) 0.0046(15) 0.0026(14)
C12 0.0280(19) 0.0243(18) 0.0238(18) -0.0009(15) 0.0049(15) 0.0031(15)
C13 0.0258(19) 0.0290(19) 0.035(2) 0.0061(15) 0.0045(16) 0.0095(16)
C14 0.0208(19) 0.0310(19) 0.035(2) 0.0027(15) 0.0042(16) 0.0013(16)
C15 0.0244(19) 0.0296(19) 0.029(2) -0.0046(15) 0.0051(15) 0.0033(16)
C16 0.0220(18) 0.0296(19) 0.0296(19) -0.0007(15) 0.0029(15) 0.0073(15)
C17 0.0193(17) 0.0288(18) 0.0266(18) 0.0010(14) 0.0038(14) 0.0061(15)
C18 0.036(3) 0.040(3) 0.050(3) 0.0058(18) 0.0121(19) 0.0155(19)
C19 0.045(3) 0.061(3) 0.046(3) -0.004(2) 0.022(2) 0.013(3)
C20 0.025(2) 0.048(3) 0.056(3) 0.0045(18) 0.0079(18) 0.031(2)

loop_
_atom_type_symbol
_atom_type_description
_atom_type_scat_dispersion_real
_atom_type_scat_dispersion_imag
_atom_type_scat_source
C C 0.0033 0.0016
;
International Tables for Crystallography
(1992, Vol. C, Tables 4.2.6.8 and 6.1.1.4)
;
H H 0.0000 0.0000
;
International Tables for Crystallography
(1992, Vol. C, Table 6.1.1.4)
;
N N 0.0061 0.0033
;
International Tables for Crystallography
(1992, Vol. C, Tables 4.2.6.8 and 6.1.1.4)
;
O O 0.0106 0.0060
;
International Tables for Crystallography
(1992, Vol. C, Tables 4.2.6.8 and 6.1.1.4)
;

loop_
_geom_angle_atom_site_label_1
_geom_angle_atom_site_label_2
_geom_angle_atom_site_label_3
_geom_angle
_geom_angle_publ_flag
C1 O1 C9 118.5(4) no
C14 O4 C18 117.6(4) no
C15 O5 C19 113.4(3) no
C16 O6 C20 116.6(4) no
N2 N1 C10 115.0(3) no
N1 N2 C11 120.7(3) no
O1 C1 C2 125.3(4) no
C1 C2 C3 119.3(4) no
C1 C2 C10 121.3(4) no
C3 C2 C10 119.4(4) no
O2 C3 C2 122.3(4) no
O2 C3 C8 122.5(4) no
C2 C3 C8 115.3(4) no
C5 C4 C8 120.4(5) no
C4 C5 C6 119.8(6) no
C5 C6 C7 121.3(5) no
C6 C7 C9 117.9(6) no
C3 C8 C4 122.0(4) no
C3 C8 C9 119.5(4) no
C4 C8 C9 118.5(4) no
O1 C9 C7 116.1(5) no
O1 C9 C8 121.9(4) no
C7 C9 C8 122.0(5) no
N1 C10 C2 121.3(4) no
O3 C11 N2 123.6(4) no
O3 C11 C12 122.4(4) no
N2 C11 C12 114.0(4) no
C11 C12 C13 118.8(4) no
C11 C12 C17 121.0(4) no
C13 C12 C17 120.1(4) no
C12 C13 C14 119.4(4) no
O4 C14 C13 124.6(4) no
O4 C14 C15 114.8(4) no
C13 C14 C15 120.6(4) no
O5 C15 C14 119.8(4) no
O5 C15 C16 120.0(4) no
C14 C15 C16 120.2(4) no
O6 C16 C15 114.9(4) no
O6 C16 C17 125.6(4) no
C15 C16 C17 119.5(4) no
C12 C17 C16 120.0(4) no
N1 N2 H7 119.645 no
C11 N2 H7 119.637 no
O1 C1 H1 117.355 no
C2 C1 H1 117.346 no
C5 C4 H2 119.811 no
C8 C4 H2 119.804 no
C4 C5 H3 120.079 no
C6 C5 H3 120.082 no
C5 C6 H4 119.339 no
C7 C6 H4 119.343 no
C6 C7 H5 121.057 no
C9 C7 H5 121.046 no
N1 C10 H6 119.366 no
C2 C10 H6 119.364 no
C12 C13 H8 120.275 no
C14 C13 H8 120.278 no
C12 C17 H9 119.980 no
C16 C17 H9 119.986 no
O4 C18 H10A 109.468 no
O4 C18 H11B 109.472 no
O4 C18 H12C 109.474 no
H10A C18 H11B 109.465 no
H10A C18 H12C 109.472 no
H11B C18 H12C 109.476 no
O5 C19 H13A 109.472 no
O5 C19 H14B 109.472 no
O5 C19 H15C 109.473 no
H13A C19 H14B 109.470 no
H13A C19 H15C 109.473 no
H14B C19 H15C 109.467 no
O6 C20 H16A 109.471 no
O6 C20 H17B 109.473 no
O6 C20 H18C 109.471 no
H16A C20 H17B 109.473 no
H16A C20 H18C 109.472 no
H17B C20 H18C 109.467 no

loop_
_geom_bond_atom_site_label_1
_geom_bond_atom_site_label_2
_geom_bond_distance
_geom_bond_publ_flag
O1 C1 1.335(6) no
O1 C9 1.380(6) no
O2 C3 1.237(5) no
O3 C11 1.224(5) no
O4 C14 1.371(5) no
O4 C18 1.414(6) no
O5 C15 1.378(5) no
O5 C19 1.448(6) no
O6 C16 1.360(6) no
O6 C20 1.434(5) no
N1 N2 1.380(5) no
N1 C10 1.278(5) no
N2 C11 1.367(5) no
C1 C2 1.352(6) no
C2 C3 1.457(6) no
C2 C10 1.459(6) no
C3 C8 1.468(6) no
C4 C5 1.368(8) no
C4 C8 1.399(7) no
C5 C6 1.392(11) no
C6 C7 1.380(9) no
C7 C9 1.387(7) no
C8 C9 1.387(7) no
C11 C12 1.496(6) no
C12 C13 1.397(6) no
C12 C17 1.394(6) no
C13 C14 1.390(6) no
C14 C15 1.384(6) no
C15 C16 1.396(6) no
C16 C17 1.398(6) no
N2 H7 0.880 no
C1 H1 0.950 no
C4 H2 0.950 no
C5 H3 0.950 no
C6 H4 0.950 no
C7 H5 0.950 no
C10 H6 0.950 no
C13 H8 0.950 no
C17 H9 0.950 no
C18 H10A 0.980 no
C18 H11B 0.980 no
C18 H12C 0.980 no
C19 H13A 0.980 no
C19 H14B 0.980 no
C19 H15C 0.980 no
C20 H16A 0.980 no
C20 H17B 0.980 no
C20 H18C 0.980 no

loop_
_geom_contact_atom_site_label_1
_geom_contact_atom_site_label_2
_geom_contact_distance
_geom_contact_site_symmetry_2
_geom_contact_publ_flag
O1 C3 2.843(7) . no
O2 C1 3.559(8) . no
O2 C4 2.877(6) . no
O2 C10 2.845(6) . no
O3 N1 2.765(6) . no
O3 C13 2.883(6) . no
O3 C17 3.586(7) . no
O4 O5 2.646(6) . no
O4 C19 3.367(8) . no
O5 O6 2.659(5) . no
O6 C19 3.081(7) . no
N1 C1 2.825(6) . no
N2 C17 2.842(6) . no
C1 C7 3.570(8) . no
C1 C8 2.751(7) . no
C2 C9 2.777(6) . no
C4 C7 2.790(10) . no
C5 C9 2.753(9) . no
C6 C8 2.769(7) . no
C10 C11 3.507(7) . no
C12 C15 2.782(7) . no
C13 C16 2.795(7) . no
C13 C18 2.856(7) . no
C14 C17 2.780(6) . no
C14 C19 3.272(8) . no
C15 C18 3.586(8) . no
C16 C19 3.122(7) . no
C17 C20 2.821(7) . no
O1 O1 3.141(7) 2_766 no
O1 O3 3.289(7) 1_655 no
O1 O3 3.119(6) 2_666 no
O1 C1 3.201(8) 2_766 no
O1 C11 3.531(7) 1_655 no
O2 O2 3.417(6) 2_756 no
O2 N2 2.942(6) 2_656 no
O2 C3 3.511(6) 2_756 no
O2 C4 3.411(8) 2_756 no
O2 C8 3.539(7) 2_756 no
O2 C10 3.394(6) 2_656 no
O2 C17 3.552(7) 2_656 no
O3 O1 3.289(7) 1_455 no
O3 O1 3.119(6) 2_666 no
O3 C1 3.451(7) 1_455 no
O3 C1 3.285(7) 2_666 no
O3 C18 3.252(7) 1_655 no
O3 C19 3.404(8) 2_567 no
O4 N2 3.472(7) 1_455 no
O4 C11 3.397(6) 1_455 no
O4 C17 3.449(6) 1_455 no
O4 C18 3.491(7) 2_467 no
O5 C20 3.433(6) 1_455 no
O5 C20 3.440(8) 2_557 no
O6 O6 3.188(6) 2_557 no
O6 C4 3.536(8) 2_656 no
O6 C20 3.402(7) 2_557 no
N1 C7 3.346(8) 1_455 no
N1 C9 3.400(7) 1_455 no
N1 C13 3.530(7) 1_655 no
N2 O2 2.942(6) 2_656 no
N2 O4 3.472(7) 1_655 no
N2 C8 3.579(7) 1_455 no
N2 C9 3.475(7) 1_455 no
C1 O1 3.201(8) 2_766 no
C1 O3 3.451(7) 1_655 no
C1 O3 3.285(7) 2_666 no
C1 C11 3.517(7) 1_655 no
C2 C6 3.326(7) 1_455 no
C3 O2 3.511(6) 2_756 no
C4 O2 3.411(8) 2_756 no
C4 O6 3.536(8) 2_656 no
C4 C16 3.332(8) 2_656 no
C4 C17 3.475(8) 2_656 no
C5 C10 3.468(8) 1_655 no
C6 C2 3.326(7) 1_655 no
C6 C10 3.364(8) 1_655 no
C7 N1 3.346(8) 1_655 no
C7 C10 3.519(8) 1_655 no
C8 O2 3.539(7) 2_756 no
C8 N2 3.579(7) 1_655 no
C9 N1 3.400(7) 1_655 no
C9 N2 3.475(7) 1_655 no
C10 O2 3.394(6) 2_656 no
C10 C5 3.468(8) 1_455 no
C10 C6 3.364(8) 1_455 no
C10 C7 3.519(8) 1_455 no
C11 O1 3.531(7) 1_455 no
C11 O4 3.397(6) 1_655 no
C11 C1 3.517(7) 1_455 no
C11 C18 3.332(7) 1_655 no
C13 N1 3.530(7) 1_455 no
C16 C4 3.332(8) 2_656 no
C17 O2 3.552(7) 2_656 no
C17 O4 3.449(6) 1_655 no
C17 C4 3.475(8) 2_656 no
C18 O3 3.252(7) 1_455 no
C18 O4 3.491(7) 2_467 no
C18 C11 3.332(7) 1_455 no
C19 O3 3.404(8) 2_567 no
C19 C20 3.565(9) 2_557 no
C20 O5 3.433(6) 1_655 no
C20 O5 3.440(8) 2_557 no
C20 O6 3.402(7) 2_557 no
C20 C19 3.565(9) 2_557 no
O1 H5 2.5194 . no
O2 H2 2.6183 . no
O2 H6 2.5661 . no
O3 H7 3.0489 . no
O3 H8 2.6446 . no
O4 H8 2.6652 . no
O4 H14B 3.0194 . no
O6 H9 2.6793 . no
O6 H15C 2.5638 . no
N1 H1 2.4883 . no
N2 H6 2.3661 . no
N2 H9 2.5728 . no
C1 H6 3.2916 . no
C3 H1 3.2753 . no
C3 H2 2.6819 . no
C3 H6 2.6773 . no
C4 H4 3.2406 . no
C5 H5 3.2771 . no
C6 H2 3.2470 . no
C7 H3 3.2695 . no
C8 H3 3.2596 . no
C8 H5 3.2841 . no
C9 H1 3.1828 . no
C9 H2 3.2541 . no
C9 H4 3.2311 . no
C10 H1 2.5777 . no
C10 H7 2.3883 . no
C11 H8 2.6427 . no
C11 H9 2.6799 . no
C12 H7 2.4955 . no
C13 H9 3.2749 . no
C13 H10A 2.8471 . no
C13 H11B 2.7500 . no
C14 H10A 2.7151 . no
C14 H11B 2.5313 . no
C14 H12C 3.1860 . no
C14 H14B 3.1008 . no
C15 H8 3.2665 . no
C15 H9 3.2713 . no
C15 H13A 3.1908 . no
C15 H14B 2.5665 . no
C15 H15C 2.6025 . no
C16 H14B 3.4580 . no
C16 H15C 2.9045 . no
C16 H16A 3.1935 . no
C16 H17B 2.6111 . no
C16 H18C 2.6155 . no
C17 H7 2.5638 . no
C17 H8 3.2767 . no
C17 H17B 2.7416 . no
C17 H18C 2.7583 . no
C18 H8 2.6086 . no
C20 H9 2.5292 . no
H1 H6 3.5152 . no
H2 H3 2.3168 . no
H3 H4 2.3338 . no
H4 H5 2.3358 . no
H6 H7 2.1478 . no
H7 H9 2.1713 . no
H8 H10A 2.3516 . no
H8 H11B 2.4712 . no
H8 H12C 3.5828 . no
H9 H16A 3.4997 . no
H9 H17B 2.2971 . no
H9 H18C 2.3277 . no
O1 H1 2.6152 2_766 no
O1 H8 3.5409 2_666 no
O2 H2 3.1647 2_756 no
O2 H3 3.2680 1_455 no
O2 H6 2.5946 2_656 no
O2 H7 2.1022 2_656 no
O2 H9 3.1049 2_656 no
O2 H18C 3.4209 2_656 no
O3 H1 3.5039 1_455 no
O3 H1 3.0140 2_666 no
O3 H4 3.5084 2_766 no
O3 H5 3.1009 2_766 no
O3 H10A 2.5210 1_655 no
O3 H12C 3.2371 1_655 no
O3 H13A 3.1758 2_567 no
O3 H14B 2.7891 2_567 no
O4 H9 3.0390 1_455 no
O4 H12C 2.6180 2_467 no
O5 H3 3.1552 2_656 no
O5 H9 3.4102 1_455 no
O5 H11B 3.5301 2_567 no
O5 H12C 3.1429 2_467 no
O5 H16A 2.5300 2_557 no
O5 H17B 2.4880 1_455 no
O5 H18C 3.5978 2_557 no
O6 H2 3.4165 2_656 no
O6 H3 3.5440 2_656 no
O6 H11B 3.2335 2_567 no
O6 H16A 2.7939 2_557 no
N1 H5 3.5731 1_455 no
N1 H5 3.4325 2_766 no
N1 H8 3.2075 1_655 no
N1 H10A 3.1491 1_655 no
N2 H10A 3.1687 1_655 no
C1 H1 3.4562 2_766 no
C1 H4 3.4026 1_455 no
C1 H8 3.3969 1_655 no
C2 H4 3.2626 1_455 no
C3 H2 3.4444 2_756 no
C3 H3 3.5809 1_455 no
C3 H4 3.5766 1_455 no
C3 H7 3.3006 2_656 no
C3 H18C 3.4000 2_656 no
C4 H6 3.3930 1_655 no
C4 H6 3.5039 2_756 no
C4 H18C 3.1614 2_656 no
C5 H6 3.3690 1_655 no
C5 H16A 3.4640 1_654 no
C5 H18C 3.5979 2_756 no
C6 H10A 3.5086 2_666 no
C6 H13A 3.0406 1_754 no
C6 H15C 3.4441 1_654 no
C7 H1 3.4734 2_766 no
C7 H8 3.5908 2_666 no
C7 H10A 3.0639 2_666 no
C7 H15C 3.0743 1_654 no
C8 H7 3.5060 1_655 no
C8 H18C 3.2174 2_656 no
C9 H1 3.4959 2_766 no
C9 H15C 3.1835 1_654 no
C10 H2 3.4588 2_756 no
C10 H6 3.5073 2_656 no
C10 H8 3.5772 1_655 no
C11 H10A 2.7721 1_655 no
C11 H12C 3.3916 1_655 no
C11 H14B 3.3148 2_567 no
C12 H2 3.1739 2_656 no
C12 H14B 3.1794 2_567 no
C13 H14B 2.7634 2_567 no
C14 H11B 3.4286 2_567 no
C14 H14B 3.5351 2_567 no
C15 H2 3.3544 2_656 no
C15 H3 3.1886 2_656 no
C15 H11B 2.9753 2_567 no
C15 H16A 3.4488 2_557 no
C16 H2 2.8659 2_656 no
C16 H3 3.3864 2_656 no
C16 H11B 2.8478 2_567 no
C16 H12C 3.5908 2_567 no
C16 H16A 3.5794 2_557 no
C17 H2 2.7705 2_656 no
C17 H11B 3.2523 2_567 no
C17 H12C 3.4633 2_567 no
C18 H5 3.1966 2_666 no
C18 H12C 3.1347 2_467 no
C18 H13A 3.5765 2_467 no
C18 H14B 3.4123 2_467 no
C18 H14B 3.5508 2_567 no
C18 H15C 3.4644 2_567 no
C19 H4 3.0738 1_356 no
C19 H8 3.2579 2_567 no
C19 H11B 3.0282 2_567 no
C19 H12C 3.0436 2_467 no
C19 H16A 2.9135 2_557 no
C19 H17B 3.2570 1_455 no
C19 H18C 3.3301 2_557 no
C20 H3 3.4296 2_756 no
C20 H13A 3.3118 2_557 no
C20 H15C 3.3767 2_557 no
C20 H16A 3.2931 2_657 no
C20 H17B 3.5118 2_657 no
H1 O1 2.6152 2_766 no
H1 O3 3.5039 1_655 no
H1 O3 3.0140 2_666 no
H1 C1 3.4562 2_766 no
H1 C7 3.4734 2_766 no
H1 C9 3.4959 2_766 no
H1 H1 3.3925 2_766 no
H1 H5 3.4678 1_455 no
H1 H5 2.8587 2_766 no
H1 H8 3.0273 1_655 no
H2 O2 3.1647 2_756 no
H2 O6 3.4165 2_656 no
H2 C3 3.4444 2_756 no
H2 C10 3.4588 2_756 no
H2 C12 3.1739 2_656 no
H2 C15 3.3544 2_656 no
H2 C16 2.8659 2_656 no
H2 C17 2.7705 2_656 no
H2 H6 3.1034 2_756 no
H2 H7 3.2391 2_656 no
H2 H9 3.0382 2_656 no
H2 H18C 3.2006 2_656 no
H3 O2 3.2680 1_655 no
H3 O5 3.1552 2_656 no
H3 O6 3.5440 2_656 no
H3 C3 3.5809 1_655 no
H3 C15 3.1886 2_656 no
H3 C16 3.3864 2_656 no
H3 C20 3.4296 2_756 no
H3 H6 3.4770 2_756 no
H3 H9 3.2772 2_756 no
H3 H16A 3.1271 1_654 no
H3 H17B 3.1628 2_756 no
H3 H18C 2.8620 2_756 no
H4 O3 3.5084 2_766 no
H4 C1 3.4026 1_655 no
H4 C2 3.2626 1_655 no
H4 C3 3.5766 1_655 no
H4 C19 3.0738 1_754 no
H4 H10A 3.2117 2_666 no
H4 H13A 2.0967 1_754 no
H4 H14B 3.4738 1_754 no
H4 H15C 3.5609 1_754 no
H4 H16A 3.5157 1_654 no
H4 H17B 3.3622 1_654 no
H4 H18C 3.2072 2_756 no
H5 O3 3.1009 2_766 no
H5 N1 3.5731 1_655 no
H5 N1 3.4325 2_766 no
H5 C18 3.1966 2_666 no
H5 H1 3.4678 1_655 no
H5 H1 2.8587 2_766 no
H5 H8 2.9465 2_666 no
H5 H10A 2.3551 2_666 no
H5 H11B 3.2546 2_666 no
H5 H15C 3.2923 1_654 no
H6 O2 2.5946 2_656 no
H6 C4 3.3930 1_455 no
H6 C4 3.5039 2_756 no
H6 C5 3.3690 1_455 no
H6 C10 3.5073 2_656 no
H6 H2 3.1034 2_756 no
H6 H3 3.4770 2_756 no
H6 H6 2.6279 2_656 no
H7 O2 2.1022 2_656 no
H7 C3 3.3006 2_656 no
H7 C8 3.5060 1_455 no
H7 H2 3.2391 2_656 no
H8 O1 3.5409 2_666 no
H8 N1 3.2075 1_455 no
H8 C1 3.3969 1_455 no
H8 C7 3.5908 2_666 no
H8 C10 3.5772 1_455 no
H8 C19 3.2579 2_567 no
H8 H1 3.0273 1_455 no
H8 H5 2.9465 2_666 no
H8 H14B 2.4905 2_567 no
H8 H15C 3.2100 2_567 no
H9 O2 3.1049 2_656 no
H9 O4 3.0390 1_655 no
H9 O5 3.4102 1_655 no
H9 H2 3.0382 2_656 no
H9 H3 3.2772 2_756 no
H9 H12C 3.5166 2_567 no
H10A O3 2.5210 1_455 no
H10A N1 3.1491 1_455 no
H10A N2 3.1687 1_455 no
H10A C6 3.5086 2_666 no
H10A C7 3.0639 2_666 no
H10A C11 2.7721 1_455 no
H10A H4 3.2117 2_666 no
H10A H5 2.3551 2_666 no
H10A H13A 3.3663 2_467 no
H10A H14B 3.3514 2_467 no
H10A H15C 3.5062 2_567 no
H11B O5 3.5301 2_567 no
H11B O6 3.2335 2_567 no
H11B C14 3.4286 2_567 no
H11B C15 2.9753 2_567 no
H11B C16 2.8478 2_567 no
H11B C17 3.2523 2_567 no
H11B C19 3.0282 2_567 no
H11B H5 3.2546 2_666 no
H11B H14B 2.7101 2_567 no
H11B H15C 2.6154 2_567 no
H11B H17B 3.5313 2_567 no
H12C O3 3.2371 1_455 no
H12C O4 2.6180 2_467 no
H12C O5 3.1429 2_467 no
H12C C11 3.3916 1_455 no
H12C C16 3.5908 2_567 no
H12C C17 3.4633 2_567 no
H12C C18 3.1347 2_467 no
H12C C19 3.0436 2_467 no
H12C H9 3.5166 2_567 no
H12C H12C 2.7091 2_467 no
H12C H13A 2.9594 2_467 no
H12C H14B 2.6299 2_467 no
H12C H17B 3.3110 2_567 no
H13A O3 3.1758 2_567 no
H13A C6 3.0406 1_356 no
H13A C18 3.5765 2_467 no
H13A C20 3.3118 2_557 no
H13A H4 2.0967 1_356 no
H13A H10A 3.3663 2_467 no
H13A H12C 2.9594 2_467 no
H13A H16A 2.8195 2_557 no
H13A H17B 2.9562 1_455 no
H13A H18C 2.9032 2_557 no
H14B O3 2.7891 2_567 no
H14B C11 3.3148 2_567 no
H14B C12 3.1794 2_567 no
H14B C13 2.7634 2_567 no
H14B C14 3.5351 2_567 no
H14B C18 3.4123 2_467 no
H14B C18 3.5508 2_567 no
H14B H4 3.4738 1_356 no
H14B H8 2.4905 2_567 no
H14B H10A 3.3514 2_467 no
H14B H11B 2.7101 2_567 no
H14B H12C 2.6299 2_467 no
H15C C6 3.4441 1_456 no
H15C C7 3.0743 1_456 no
H15C C9 3.1835 1_456 no
H15C C18 3.4644 2_567 no
H15C C20 3.3767 2_557 no
H15C H4 3.5609 1_356 no
H15C H5 3.2923 1_456 no
H15C H8 3.2100 2_567 no
H15C H10A 3.5062 2_567 no
H15C H11B 2.6154 2_567 no
H15C H16A 2.8571 2_557 no
H15C H18C 3.1098 2_557 no
H16A O5 2.5300 2_557 no
H16A O6 2.7939 2_557 no
H16A C5 3.4640 1_456 no
H16A C15 3.4488 2_557 no
H16A C16 3.5794 2_557 no
H16A C19 2.9135 2_557 no
H16A C20 3.2931 2_657 no
H16A H3 3.1271 1_456 no
H16A H4 3.5157 1_456 no
H16A H13A 2.8195 2_557 no
H16A H15C 2.8571 2_557 no
H16A H16A 3.0153 2_657 no
H16A H17B 2.8319 2_657 no
H16A H18C 3.5396 2_657 no
H17B O5 2.4880 1_655 no
H17B C19 3.2570 1_655 no
H17B C20 3.5118 2_657 no
H17B H3 3.1628 2_756 no
H17B H4 3.3622 1_456 no
H17B H11B 3.5313 2_567 no
H17B H12C 3.3110 2_567 no
H17B H13A 2.9562 1_655 no
H17B H16A 2.8319 2_657 no
H17B H17B 3.4741 2_657 no
H18C O2 3.4209 2_656 no
H18C O5 3.5978 2_557 no
H18C C3 3.4000 2_656 no
H18C C4 3.1614 2_656 no
H18C C5 3.5979 2_756 no
H18C C8 3.2174 2_656 no
H18C C19 3.3301 2_557 no
H18C H2 3.2006 2_656 no
H18C H3 2.8620 2_756 no
H18C H4 3.2072 2_756 no
H18C H13A 2.9032 2_557 no
H18C H15C 3.1098 2_557 no
H18C H16A 3.5396 2_657 no

loop_
_geom_hbond_atom_site_label_D
_geom_hbond_atom_site_label_H
_geom_hbond_atom_site_label_A
_geom_hbond_site_symmetry_A
_geom_hbond_distance_DH
_geom_hbond_distance_HA
_geom_hbond_distance_DA
_geom_hbond_angle_DHA
_geom_hbond_publ_flag
N2 H7 O2 2_656 0.880 2.102 2.942(6) 159.3 yes
C4 H2 Cg 2_656 0.95 2.97 3.716(8) 136 yes

loop_
_geom_torsion_atom_site_label_1
_geom_torsion_atom_site_label_2
_geom_torsion_atom_site_label_3
_geom_torsion_atom_site_label_4
_geom_torsion
_geom_torsion_publ_flag
C1 O1 C9 C7 -178.5(3) no
C1 O1 C9 C8 1.5(5) no
C9 O1 C1 C2 -1.1(6) no
C9 O1 C1 H1 178.9 no
C14 O4 C18 H10A 74.4 no
C14 O4 C18 H11B -45.6 no
C14 O4 C18 H12C -165.6 no
C18 O4 C14 C13 -22.6(5) no
C18 O4 C14 C15 157.7(3) no
C15 O5 C19 H13A 177.4 no
C15 O5 C19 H14B 57.4 no
C15 O5 C19 H15C -62.6 no
C19 O5 C15 C14 -99.4(4) no
C19 O5 C15 C16 80.8(4) no
C16 O6 C20 H16A 179.7 no
C16 O6 C20 H17B 59.7 no
C16 O6 C20 H18C -60.3 no
C20 O6 C16 C15 180.0(3) no
C20 O6 C16 C17 -0.7(4) no
N2 N1 C10 C2 -176.9(3) no
N2 N1 C10 H6 3.1 no
C10 N1 N2 C11 -179.5(3) no
C10 N1 N2 H7 0.5 no
N1 N2 C11 O3 12.6(5) no
N1 N2 C11 C12 -166.8(3) no
H7 N2 C11 O3 -167.4 no
H7 N2 C11 C12 13.2 no
O1 C1 C2 C3 -2.1(6) no
O1 C1 C2 C10 178.3(3) no
H1 C1 C2 C3 177.9 no
H1 C1 C2 C10 -1.7 no
C1 C2 C3 O2 -174.5(3) no
C1 C2 C3 C8 4.5(5) no
C1 C2 C10 N1 1.0(5) no
C1 C2 C10 H6 -179.0 no
C3 C2 C10 N1 -178.6(3) no
C3 C2 C10 H6 1.4 no
C10 C2 C3 O2 5.1(5) no
C10 C2 C3 C8 -175.9(3) no
O2 C3 C8 C4 -4.2(5) no
O2 C3 C8 C9 175.0(3) no
C2 C3 C8 C4 176.7(3) no
C2 C3 C8 C9 -4.1(5) no
C5 C4 C8 C3 176.7(4) no
C5 C4 C8 C9 -2.5(6) no
C8 C4 C5 C6 2.4(7) no
C8 C4 C5 H3 -177.6 no
H2 C4 C5 C6 -177.6 no
H2 C4 C5 H3 2.5 no
H2 C4 C8 C3 -3.3 no
H2 C4 C8 C9 177.5 no
C4 C5 C6 C7 -0.3(7) no
C4 C5 C6 H4 179.7 no
H3 C5 C6 C7 179.7 no
H3 C5 C6 H4 -0.3 no
C5 C6 C7 C9 -1.7(7) no
C5 C6 C7 H5 178.3 no
H4 C6 C7 C9 178.3 no
H4 C6 C7 H5 -1.7 no
C6 C7 C9 O1 -178.3(4) no
C6 C7 C9 C8 1.6(6) no
H5 C7 C9 O1 1.7 no
H5 C7 C9 C8 -178.4 no
C3 C8 C9 O1 1.2(5) no
C3 C8 C9 C7 -178.8(3) no
C4 C8 C9 O1 -179.6(3) no
C4 C8 C9 C7 0.4(6) no
O3 C11 C12 C13 28.2(5) no
O3 C11 C12 C17 -149.3(3) no
N2 C11 C12 C13 -152.5(3) no
N2 C11 C12 C17 30.0(4) no
C11 C12 C13 C14 -178.2(3) no
C11 C12 C13 H8 1.8 no
C11 C12 C17 C16 -180.0(3) no
C11 C12 C17 H9 0.0 no
C13 C12 C17 C16 2.6(4) no
C13 C12 C17 H9 -177.4 no
C17 C12 C13 C14 -0.7(4) no
C17 C12 C13 H8 179.3 no
C12 C13 C14 O4 177.6(3) no
C12 C13 C14 C15 -2.7(5) no
H8 C13 C14 O4 -2.4 no
H8 C13 C14 C15 177.3 no
O4 C14 C15 O5 4.2(4) no
O4 C14 C15 C16 -176.0(3) no
C13 C14 C15 O5 -175.5(3) no
C13 C14 C15 C16 4.2(5) no
O5 C15 C16 O6 -3.2(4) no
O5 C15 C16 C17 177.4(3) no
C14 C15 C16 O6 177.0(3) no
C14 C15 C16 C17 -2.3(5) no
O6 C16 C17 C12 179.7(3) no
O6 C16 C17 H9 -0.3 no
C15 C16 C17 C12 -1.0(4) no
C15 C16 C17 H9 179.0 no
